data_4343703
loop_
_publ_author_name
'Bartlett, N.'
'Gennis, M.'
'Gibler, D.D.'
'Morrell, B.K.'
'Zalkin, A.'

_publ_section_title
;
 Crystal Structures of (XeF(+)) (RuF6(-)) and (XeF5(+)) (Ru F6(-))
;
_journal_name_full 'Inorganic Chemistry'
_journal_page_first 1717
_journal_page_last 1721
_journal_volume 12
_journal_year 1973
_chemical_formula_sum 'F7 Ru Xe'
_chemical_name_systematic '(Xe F) (Ru F6)'
_space_group_IT_number 14
_symmetry_space_group_name_Hall '-P 2yn'
_symmetry_space_group_name_H-M 'P 1 21/n 1'
_cell_angle_alpha 90
_cell_angle_beta 90.68
_cell_angle_gamma 90
_cell_formula_units_Z 4
_cell_length_a 7.991
_cell_length_b 11.086
_cell_length_c 7.25
_cell_volume 642.219
_citation_journal_id_ASTM INOCAJ
_cod_data_source_file Bartlett_INOCAJ_1973_1062.cif
_cod_data_source_block F7Ru1Xe1
_cod_original_cell_volume 642.2194
_cod_original_sg_symbol_Hall '-P 2ybc (x-z,y,z)'
_cod_original_formula_sum 'F7 Ru1 Xe1'
_cod_database_code 4343703

loop_
_symmetry_equiv_pos_as_xyz
x,y,z
-x+1/2,y+1/2,-z+1/2
-x,-y,-z
x-1/2,-y-1/2,z-1/2

loop_
_atom_site_label
_atom_site_type_symbol
_atom_site_fract_x
_atom_site_fract_y
_atom_site_fract_z
_atom_site_occupancy
_atom_site_U_iso_or_equiv
F1 F-1 0.1952 0.3329 0.1503 1 0.0
F4 F-1 0.4175 -0.0683 0.7697 1 0.0
F6 F-1 0.1025 -0.0768 0.6919 1 0.0
F7 F-1 0.391 0.1529 0.8676 1 0.0
F2 F-1 0.3118 0.0787 0.5232 1 0.0
Xe1 Xe+2 0.2432 0.216 0.3294 1 0.0
Ru1 Ru+5 0.2493 0.0358 0.7785 1 0.0
F5 F-1 0.0855 0.1457 0.7677 1 0.0
F3 F-1 0.1905 -0.0049 0.0059 1 0.0
